data_7128716
loop_
_publ_author_name
'Kubo, Haruka'
'Oketani, Ryusei'
'Hisaki, Ichiro'

_publ_section_title
;
 Quasi single-crystalline transformation of porous frameworks accompanied
 by interlayer rearrangements of hydrogen bonds.
;
_journal_issue 69
_journal_name_full 'Chemical communications (Cambridge, England)'
_journal_page_first 8568
_journal_page_last 8571
_journal_paper_doi 10.1039/d1cc03287a
_journal_volume 57
_journal_year 2021
_chemical_formula_moiety 'C38 H20.28 Br1.72 N4 O8'
_chemical_formula_sum 'C38 H20.28 Br1.72 N4 O8'
_chemical_formula_weight 798.32
_chemical_name_common BrPQ-2a
_chemical_name_systematic '4,4',4'',4'''-(5,10-dibromopyrazino[2,3-g]quinoxaline-2,3,7,8-tetrayl)tetrabenzoic acid'
_space_group_crystal_system triclinic
_space_group_IT_number 2
_space_group_name_Hall '-P 1'
_space_group_name_H-M_alt 'P -1'
_atom_sites_solution_hydrogens geom
_atom_sites_solution_primary direct
_atom_sites_solution_secondary difmap
_audit_update_record
;
2021-07-28 deposited with the CCDC.	2021-08-02 downloaded from the CCDC.
;
_cell_angle_alpha 102.618(8)
_cell_angle_beta 92.409(6)
_cell_angle_gamma 92.015(7)
_cell_formula_units_Z 1
_cell_length_a 5.4836(4)
_cell_length_b 11.8374(12)
_cell_length_c 15.4284(12)
_cell_measurement_reflns_used 1475
_cell_measurement_temperature 113
_cell_measurement_theta_max 21.09
_cell_measurement_theta_min 1.98
_cell_volume 975.42(15)
_computing_cell_refinement 'CrysAlisPro 1.171.38.41 (Rigaku OD, 2015)'
_computing_data_collection 'CrysAlisPro 1.171.38.41 (Rigaku OD, 2015)'
_computing_data_reduction 'CrysAlisPro 1.171.38.41 (Rigaku OD, 2015)'
_computing_molecular_graphics 'CrystalStructure 4.3'
_computing_publication_material 'CrystalStructure 4.3 (Rigaku, 2019)'
_computing_structure_refinement 'SHELXL Version 2018/3 (Sheldrick, 2008)'
_computing_structure_solution 'SHELXT Version 2018/2 (Sheldrick, 2014)'
_diffrn_ambient_temperature 113
_diffrn_measured_fraction_theta_full 0.986
_diffrn_measured_fraction_theta_max 0.907
_diffrn_measurement_device_type PILATUS200K
_diffrn_radiation_type 'Mo K\a'
_diffrn_radiation_wavelength 0.71073
_diffrn_reflns_av_R_equivalents 0.1160
_diffrn_reflns_av_unetI/netI 0.1996
_diffrn_reflns_Laue_measured_fraction_full 0.986
_diffrn_reflns_Laue_measured_fraction_max 0.907
_diffrn_reflns_limit_h_max 7
_diffrn_reflns_limit_h_min -7
_diffrn_reflns_limit_k_max 15
_diffrn_reflns_limit_k_min -15
_diffrn_reflns_limit_l_max 19
_diffrn_reflns_limit_l_min -20
_diffrn_reflns_number 13446
_diffrn_reflns_point_group_measured_fraction_full 0.986
_diffrn_reflns_point_group_measured_fraction_max 0.907
_diffrn_reflns_theta_full 25.242
_diffrn_reflns_theta_max 28.805
_diffrn_reflns_theta_min 1.765
_diffrn_standards_number 0
_exptl_absorpt_coefficient_mu 1.849
_exptl_absorpt_correction_T_max 0.982
_exptl_absorpt_correction_T_min 0.646
_exptl_absorpt_correction_type multi-scan
_exptl_absorpt_process_details
;
CrysAlisPro 1.171.38.41 (Rigaku Oxford Diffraction, 2015)
Empirical absorption correction using spherical harmonics,
 implemented in SCALE3 ABSPACK scaling algorithm.
;
_exptl_crystal_colour orange
_exptl_crystal_density_diffrn 1.359
_exptl_crystal_density_method 'not measured'
_exptl_crystal_description prism
_exptl_crystal_F_000 400.48
_exptl_crystal_recrystallization_method 'guest-release-induced structural change from BrPQ-2a'
_exptl_crystal_size_max 0.020
_exptl_crystal_size_mid 0.020
_exptl_crystal_size_min 0.010
_refine_diff_density_max 0.58
_refine_diff_density_min -0.52
_refine_ls_extinction_method none
_refine_ls_goodness_of_fit_ref 0.953
_refine_ls_hydrogen_treatment constr
_refine_ls_number_parameters 235
_refine_ls_number_reflns 4617
_refine_ls_number_restraints 0
_refine_ls_R_factor_all 0.1991
_refine_ls_R_factor_gt 0.0796
_refine_ls_shift/su_max 0.000
_refine_ls_structure_factor_coef Fsqd
_refine_ls_weighting_details 'w = 1/[\s^2^(Fo^2^)+(0.1003P)^2^] where P=(Fo^2^+2Fc^2^)/3'
_refine_ls_weighting_scheme calc
_refine_ls_wR_factor_gt 0.1760
_refine_ls_wR_factor_ref 0.2222
_reflns_Friedel_coverage 0.000
_reflns_number_gt 1934
_reflns_number_total 4617
_reflns_threshold_expression F^2^>2.0\s(F^2^)
_cod_data_source_file d1cc03287a2.cif
_cod_data_source_block BrPQ-2a
_cod_depositor_comments 'Adding full bibliography for 7128714--7128717.cif.'
_cod_database_code 7128716

loop_
_space_group_symop_id
_space_group_symop_operation_xyz
1 +X,+Y,+Z
2 -X,-Y,-Z

loop_
_atom_site_label
_atom_site_type_symbol
_atom_site_fract_x
_atom_site_fract_y
_atom_site_fract_z
_atom_site_U_iso_or_equiv
_atom_site_adp_type
_atom_site_occupancy
_atom_site_site_symmetry_order
_atom_site_calc_flag
_atom_site_refinement_flags_posn
_atom_site_refinement_flags_adp
_atom_site_refinement_flags_occupancy
_atom_site_disorder_assembly
_atom_site_disorder_group
Br1 Br 0.32539(15) 0.26981(7) 0.48763(6) 0.0609(4) Uani 0.86 1 d . . P A 1
O1 O 1.2724(7) 0.5850(3) 0.9951(3) 0.0410(11) Uani 1 1 d . . . . .
O2 O 1.3419(7) 0.4240(3) 0.8951(3) 0.0504(13) Uani 1 1 d . . . . .
H2O H 1.448224 0.416105 0.933822 0.060 Uiso 1 1 calc R U . . .
O3 O -0.3868(8) -0.1768(4) 0.0169(3) 0.0634(15) Uani 1 1 d . . . . .
O4 O -0.7432(8) -0.1818(4) 0.0810(3) 0.0661(16) Uani 1 1 d . . . . .
H4O H -0.753141 -0.250723 0.051792 0.079 Uiso 1 1 calc R U . . .
N1 N 0.3860(8) 0.4971(4) 0.6200(3) 0.0400(14) Uani 1 1 d . . . . .
N2 N -0.1142(9) 0.3048(4) 0.3662(3) 0.0424(14) Uani 1 1 d . . . . .
C1 C 0.4389(10) 0.5891(5) 0.6837(4) 0.0381(16) Uani 1 1 d . . . . .
C2 C 0.1985(10) 0.4995(5) 0.5591(4) 0.0385(16) Uani 1 1 d . . . . .
C3 C 0.1419(10) 0.4019(5) 0.4931(4) 0.0413(17) Uani 1 1 d . . . . .
H3 H 0.236397 0.335353 0.489137 0.050 Uiso 0.14 1 calc R U P A 2
C4 C -0.0555(10) 0.4006(5) 0.4315(4) 0.0404(17) Uani 1 1 d . . . . .
C5 C -0.3038(11) 0.3063(5) 0.3114(4) 0.0418(17) Uani 1 1 d . . . . .
C6 C 0.6400(10) 0.5749(5) 0.7475(4) 0.0425(17) Uani 1 1 d . . . . .
C7 C 0.6680(10) 0.6416(5) 0.8336(4) 0.0424(17) Uani 1 1 d . . . . .
H7 H 0.559398 0.701653 0.853312 0.051 Uiso 1 1 calc R U . . .
C8 C 0.8556(11) 0.6206(5) 0.8911(4) 0.0399(16) Uani 1 1 d . . . . .
H8 H 0.870482 0.664941 0.950514 0.048 Uiso 1 1 calc R U . . .
C9 C 1.0200(11) 0.5361(5) 0.8629(4) 0.0422(17) Uani 1 1 d . . . . .
C10 C 0.9881(11) 0.4659(5) 0.7762(4) 0.0433(17) Uani 1 1 d . . . . .
H10 H 1.095830 0.405551 0.756300 0.052 Uiso 1 1 calc R U . . .
C11 C 0.7982(11) 0.4861(5) 0.7208(4) 0.0429(17) Uani 1 1 d . . . . .
H11 H 0.774837 0.437941 0.662900 0.051 Uiso 1 1 calc R U . . .
C12 C 1.2222(11) 0.5189(5) 0.9248(4) 0.0425(17) Uani 1 1 d . . . . .
C13 C -0.3672(11) 0.1950(5) 0.2479(4) 0.0415(17) Uani 1 1 d . . . . .
C14 C -0.2013(11) 0.1476(5) 0.1849(4) 0.0458(18) Uani 1 1 d . . . . .
H14 H -0.049934 0.187574 0.181477 0.055 Uiso 1 1 calc R U . . .
C15 C -0.2591(12) 0.0429(6) 0.1282(5) 0.0501(19) Uani 1 1 d . . . . .
H15 H -0.147883 0.011416 0.084681 0.060 Uiso 1 1 calc R U . . .
C16 C -0.4775(12) -0.0182(6) 0.1331(5) 0.053(2) Uani 1 1 d . . . . .
C17 C -0.6407(11) 0.0287(6) 0.1956(4) 0.051(2) Uani 1 1 d . . . . .
H17 H -0.790322 -0.012377 0.199499 0.061 Uiso 1 1 calc R U . . .
C18 C -0.5874(11) 0.1342(5) 0.2520(4) 0.0460(18) Uani 1 1 d . . . . .
H18 H -0.701526 0.166190 0.294211 0.055 Uiso 1 1 calc R U . . .
C19 C -0.5268(13) -0.1333(6) 0.0701(5) 0.052(2) Uani 1 1 d . . . . .

loop_
_atom_site_aniso_label
_atom_site_aniso_U_11
_atom_site_aniso_U_22
_atom_site_aniso_U_33
_atom_site_aniso_U_23
_atom_site_aniso_U_13
_atom_site_aniso_U_12
Br1 0.0508(6) 0.0584(6) 0.0578(6) -0.0210(4) -0.0187(4) 0.0253(4)
O1 0.036(2) 0.041(2) 0.035(3) -0.012(2) -0.012(2) 0.0109(19)
O2 0.039(2) 0.051(3) 0.048(3) -0.014(2) -0.023(2) 0.023(2)
O3 0.052(3) 0.059(3) 0.059(3) -0.029(3) -0.014(3) 0.019(2)
O4 0.046(3) 0.053(3) 0.076(4) -0.034(3) -0.014(3) 0.007(2)
N1 0.027(3) 0.048(3) 0.034(3) -0.014(2) -0.013(2) 0.015(2)
N2 0.033(3) 0.046(3) 0.035(3) -0.020(2) -0.014(2) 0.013(2)
C1 0.027(3) 0.039(4) 0.040(4) -0.010(3) -0.009(3) 0.009(3)
C2 0.032(3) 0.037(4) 0.039(4) -0.009(3) -0.005(3) 0.010(3)
C3 0.031(3) 0.040(4) 0.042(4) -0.014(3) -0.015(3) 0.014(3)
C4 0.037(4) 0.050(4) 0.024(4) -0.014(3) -0.006(3) 0.014(3)
C5 0.033(4) 0.053(4) 0.032(4) -0.008(3) -0.006(3) 0.013(3)
C6 0.027(3) 0.040(4) 0.050(4) -0.012(3) -0.009(3) 0.004(3)
C7 0.035(4) 0.040(4) 0.041(4) -0.016(3) -0.006(3) 0.010(3)
C8 0.034(3) 0.046(4) 0.032(4) -0.008(3) -0.007(3) 0.006(3)
C9 0.032(3) 0.050(4) 0.037(4) -0.005(3) -0.017(3) 0.014(3)
C10 0.040(4) 0.042(4) 0.036(4) -0.018(3) -0.001(3) 0.011(3)
C11 0.035(3) 0.052(4) 0.029(4) -0.016(3) -0.016(3) 0.010(3)
C12 0.034(4) 0.042(4) 0.044(4) -0.008(3) -0.005(3) 0.007(3)
C13 0.036(4) 0.049(4) 0.033(4) -0.005(3) -0.008(3) 0.017(3)
C14 0.030(3) 0.052(4) 0.043(4) -0.014(3) -0.014(3) 0.006(3)
C15 0.038(4) 0.048(4) 0.051(5) -0.018(3) -0.009(3) 0.014(3)
C16 0.040(4) 0.047(4) 0.058(5) -0.019(3) -0.015(3) 0.018(3)
C17 0.028(3) 0.053(4) 0.054(5) -0.024(3) -0.007(3) 0.005(3)
C18 0.030(4) 0.046(4) 0.050(5) -0.016(3) -0.002(3) 0.008(3)
C19 0.043(4) 0.044(4) 0.056(5) -0.015(3) -0.017(4) 0.015(3)

loop_
_atom_type_symbol
_atom_type_description
_atom_type_scat_dispersion_real
_atom_type_scat_dispersion_imag
_atom_type_scat_source
C C 0.0033 0.0016
;
International Tables for Crystallography
(Vol. C, Tables 4.2.6.8 and 6.1.1.4)
;
H H 0.0000 0.0000
;
International Tables for Crystallography
(Vol. C, Table 6.1.1.4)
;
N N 0.0061 0.0033
;
International Tables for Crystallography
(Vol. C, Tables 4.2.6.8 and 6.1.1.4)
;
O O 0.0106 0.0060
;
International Tables for Crystallography
(Vol. C, Tables 4.2.6.8 and 6.1.1.4)
;
Br Br -0.2901 2.4595
;
International Tables for Crystallography
(Vol. C, Tables 4.2.6.8 and 6.1.1.4)
;

loop_
_geom_angle_atom_site_label_1
_geom_angle_atom_site_label_2
_geom_angle_atom_site_label_3
_geom_angle
_geom_angle_site_symmetry_1
_geom_angle_site_symmetry_3
_geom_angle_publ_flag
C12 O2 H2O 109.5 . . ?
C19 O4 H4O 109.5 . . ?
C1 N1 C2 119.3(5) . . ?
C5 N2 C4 118.9(5) . . ?
N1 C1 C5 120.5(5) . 2_566 ?
N1 C1 C6 114.5(5) . . ?
C5 C1 C6 125.0(5) 2_566 . ?
N1 C2 C3 119.0(5) . . ?
N1 C2 C4 119.6(5) . 2_566 ?
C3 C2 C4 121.3(5) . 2_566 ?
C2 C3 C4 120.1(5) . . ?
C2 C3 Br1 119.5(4) . . ?
C4 C3 Br1 120.3(4) . . ?
C2 C3 H3 119.9 . . ?
C4 C3 H3 119.9 . . ?
N2 C4 C3 120.8(5) . . ?
N2 C4 C2 120.6(5) . 2_566 ?
C3 C4 C2 118.6(5) . 2_566 ?
N2 C5 C1 120.8(5) . 2_566 ?
N2 C5 C13 115.1(5) . . ?
C1 C5 C13 124.1(5) 2_566 . ?
C7 C6 C11 118.9(5) . . ?
C7 C6 C1 123.0(5) . . ?
C11 C6 C1 117.9(5) . . ?
C6 C7 C8 120.0(5) . . ?
C6 C7 H7 120.0 . . ?
C8 C7 H7 120.0 . . ?
C9 C8 C7 120.9(6) . . ?
C9 C8 H8 119.6 . . ?
C7 C8 H8 119.6 . . ?
C8 C9 C10 119.2(5) . . ?
C8 C9 C12 119.5(5) . . ?
C10 C9 C12 121.3(5) . . ?
C11 C10 C9 119.1(5) . . ?
C11 C10 H10 120.5 . . ?
C9 C10 H10 120.5 . . ?
C10 C11 C6 121.8(5) . . ?
C10 C11 H11 119.1 . . ?
C6 C11 H11 119.1 . . ?
O1 C12 O2 123.5(5) . . ?
O1 C12 C9 123.1(5) . . ?
O2 C12 C9 113.3(5) . . ?
C18 C13 C14 119.2(6) . . ?
C18 C13 C5 120.7(6) . . ?
C14 C13 C5 120.0(6) . . ?
C15 C14 C13 119.4(6) . . ?
C15 C14 H14 120.3 . . ?
C13 C14 H14 120.3 . . ?
C14 C15 C16 121.3(6) . . ?
C14 C15 H15 119.4 . . ?
C16 C15 H15 119.4 . . ?
C17 C16 C15 119.2(6) . . ?
C17 C16 C19 122.4(7) . . ?
C15 C16 C19 118.4(6) . . ?
C18 C17 C16 120.3(6) . . ?
C18 C17 H17 119.8 . . ?
C16 C17 H17 119.8 . . ?
C17 C18 C13 120.6(6) . . ?
C17 C18 H18 119.7 . . ?
C13 C18 H18 119.7 . . ?
O3 C19 O4 124.0(6) . . ?
O3 C19 C16 123.7(7) . . ?
O4 C19 C16 112.3(6) . . ?

loop_
_geom_bond_atom_site_label_1
_geom_bond_atom_site_label_2
_geom_bond_distance
_geom_bond_site_symmetry_2
_geom_bond_publ_flag
Br1 C3 1.877(5) . ?
O1 C12 1.207(7) . ?
O2 C12 1.325(6) . ?
O2 H2O 0.8400 . ?
O3 C19 1.193(8) . ?
O4 C19 1.334(8) . ?
O4 H4O 0.8400 . ?
N1 C1 1.313(7) . ?
N1 C2 1.369(7) . ?
N2 C5 1.315(7) . ?
N2 C4 1.361(7) . ?
C1 C5 1.455(8) 2_566 ?
C1 C6 1.486(8) . ?
C2 C3 1.380(7) . ?
C2 C4 1.426(7) 2_566 ?
C3 C4 1.407(8) . ?
C3 H3 0.9500 . ?
C5 C13 1.480(8) . ?
C6 C7 1.388(8) . ?
C6 C11 1.390(8) . ?
C7 C8 1.395(8) . ?
C7 H7 0.9500 . ?
C8 C9 1.381(8) . ?
C8 H8 0.9500 . ?
C9 C10 1.413(8) . ?
C9 C12 1.482(8) . ?
C10 C11 1.379(8) . ?
C10 H10 0.9500 . ?
C11 H11 0.9500 . ?
C13 C18 1.395(9) . ?
C13 C14 1.400(8) . ?
C14 C15 1.370(8) . ?
C14 H14 0.9500 . ?
C15 C16 1.390(9) . ?
C15 H15 0.9500 . ?
C16 C17 1.383(9) . ?
C16 C19 1.499(9) . ?
C17 C18 1.371(8) . ?
C17 H17 0.9500 . ?
C18 H18 0.9500 . ?

loop_
_geom_hbond_atom_site_label_D
_geom_hbond_atom_site_label_H
_geom_hbond_atom_site_label_A
_geom_hbond_site_symmetry_D
_geom_hbond_site_symmetry_H
_geom_hbond_site_symmetry_A
_geom_hbond_distance_DA
_geom_hbond_distance_DH
_geom_hbond_distance_HA
_geom_hbond_angle_DHA
_geom_hbond_publ_flag
O2 H2O O1 . . 2_867 2.674(6) 0.840 1.848 167.3 no
O4 H4O O1 . . 1_344 2.795(6) 0.840 1.963 170.5 no

loop_
_geom_torsion_atom_site_label_1
_geom_torsion_atom_site_label_2
_geom_torsion_atom_site_label_3
_geom_torsion_atom_site_label_4
_geom_torsion
_geom_torsion_site_symmetry_1
_geom_torsion_site_symmetry_2
_geom_torsion_site_symmetry_3
_geom_torsion_site_symmetry_4
_geom_torsion_publ_flag
C2 N1 C1 C5 -1.4(10) . . . 2_566 ?
C2 N1 C1 C6 178.0(6) . . . . ?
C1 N1 C2 C3 -179.1(6) . . . . ?
C1 N1 C2 C4 -3.3(10) . . . 2_566 ?
N1 C2 C3 C4 177.7(6) . . . . ?
C4 C2 C3 C4 2.0(11) 2_566 . . . ?
N1 C2 C3 Br1 -0.8(9) . . . . ?
C4 C2 C3 Br1 -176.6(5) 2_566 . . . ?
C5 N2 C4 C3 178.3(6) . . . . ?
C5 N2 C4 C2 0.5(10) . . . 2_566 ?
C2 C3 C4 N2 -179.8(6) . . . . ?
Br1 C3 C4 N2 -1.2(9) . . . . ?
C2 C3 C4 C2 -1.9(11) . . . 2_566 ?
Br1 C3 C4 C2 176.6(5) . . . 2_566 ?
C4 N2 C5 C1 4.3(10) . . . 2_566 ?
C4 N2 C5 C13 -174.7(6) . . . . ?
N1 C1 C6 C7 -156.7(6) . . . . ?
C5 C1 C6 C7 22.7(11) 2_566 . . . ?
N1 C1 C6 C11 19.5(9) . . . . ?
C5 C1 C6 C11 -161.0(7) 2_566 . . . ?
C11 C6 C7 C8 1.3(10) . . . . ?
C1 C6 C7 C8 177.5(6) . . . . ?
C6 C7 C8 C9 2.0(10) . . . . ?
C7 C8 C9 C10 -3.8(10) . . . . ?
C7 C8 C9 C12 177.9(6) . . . . ?
C8 C9 C10 C11 2.2(10) . . . . ?
C12 C9 C10 C11 -179.4(6) . . . . ?
C9 C10 C11 C6 1.1(10) . . . . ?
C7 C6 C11 C10 -2.9(10) . . . . ?
C1 C6 C11 C10 -179.3(6) . . . . ?
C8 C9 C12 O1 -10.5(11) . . . . ?
C10 C9 C12 O1 171.2(6) . . . . ?
C8 C9 C12 O2 169.6(6) . . . . ?
C10 C9 C12 O2 -8.7(9) . . . . ?
N2 C5 C13 C18 114.6(7) . . . . ?
C1 C5 C13 C18 -64.4(10) 2_566 . . . ?
N2 C5 C13 C14 -63.0(8) . . . . ?
C1 C5 C13 C14 118.1(7) 2_566 . . . ?
C18 C13 C14 C15 0.5(10) . . . . ?
C5 C13 C14 C15 178.1(6) . . . . ?
C13 C14 C15 C16 -1.2(10) . . . . ?
C14 C15 C16 C17 1.0(11) . . . . ?
C14 C15 C16 C19 -178.9(6) . . . . ?
C15 C16 C17 C18 0.0(11) . . . . ?
C19 C16 C17 C18 179.9(7) . . . . ?
C16 C17 C18 C13 -0.8(11) . . . . ?
C14 C13 C18 C17 0.5(10) . . . . ?
C5 C13 C18 C17 -177.0(6) . . . . ?
C17 C16 C19 O3 -178.2(7) . . . . ?
C15 C16 C19 O3 1.6(11) . . . . ?
C17 C16 C19 O4 1.0(10) . . . . ?
C15 C16 C19 O4 -179.2(6) . . . . ?
